data_2211256
loop_
_publ_author_name
'Hui, Wang'
'Ming-Xing Li'
'Ming, Shao'
'Xiang, He'

_publ_section_title
;
 4,4'-Bipyridinium
 diaquabis(pyridine-2,5-dicarboxylato-\k^2^<i>N</i>,<i>O</i>^2^)zincate(II)
;
_journal_coeditor_code AT2147
_journal_issue 12
_journal_name_full 'Acta Crystallographica Section E'
_journal_page_first m3309
_journal_page_last m3311
_journal_paper_doi 10.1107/S1600536806047015
_journal_volume 62
_journal_year 2006
_chemical_formula_iupac '(C10 H10 N2) [Zn (C7 H3 N O4)2 (H2 O)2]'
_chemical_formula_moiety 'C10 H10 N2 2+, C14 H10 N2 O10 Zn 2-'
_chemical_formula_sum 'C24 H20 N4 O10 Zn'
_chemical_formula_weight 589.81
_chemical_name_systematic
;
4,4'-Bipyridinium diaquabis(pyridine-2,5-dicarboxylato-\k^2^N,O^2^)zinc(II)
;
_space_group_IT_number 2
_symmetry_cell_setting triclinic
_symmetry_space_group_name_Hall '-P 1'
_symmetry_space_group_name_H-M 'P -1'
_atom_sites_solution_hydrogens geom
_atom_sites_solution_primary direct
_atom_sites_solution_secondary difmap
_audit_creation_method SHELXL-97
_cell_angle_alpha 112.469(2)
_cell_angle_beta 90.395(2)
_cell_angle_gamma 106.127(2)
_cell_formula_units_Z 1
_cell_length_a 7.0178(12)
_cell_length_b 8.6945(15)
_cell_length_c 10.4753(18)
_cell_measurement_reflns_used 2462
_cell_measurement_temperature 273(2)
_cell_measurement_theta_max 27.55
_cell_measurement_theta_min 2.66
_cell_volume 562.78(17)
_computing_cell_refinement 'SAINT (Bruker, 2000)'
_computing_data_collection 'SMART (Bruker, 2000)'
_computing_data_reduction SAINT
_computing_molecular_graphics 'SHELXTL (Sheldrick, 2000)'
_computing_publication_material 'SHELXTL (Sheldrick, 2000)'
_computing_structure_refinement 'SHELXL97 (Sheldrick, 1997)'
_computing_structure_solution 'SHELXS97 (Sheldrick, 1997)'
_diffrn_ambient_temperature 273(2)
_diffrn_measured_fraction_theta_full 0.980
_diffrn_measured_fraction_theta_max 0.980
_diffrn_measurement_device_type 'Bruker SMART CCD area-detector'
_diffrn_measurement_method '\f and \w'
_diffrn_radiation_monochromator graphite
_diffrn_radiation_source 'fine-focus sealed tube'
_diffrn_radiation_type MoK\a
_diffrn_radiation_wavelength 0.71073
_diffrn_reflns_av_R_equivalents 0.0105
_diffrn_reflns_av_sigmaI/netI 0.0173
_diffrn_reflns_limit_h_max 8
_diffrn_reflns_limit_h_min -8
_diffrn_reflns_limit_k_max 10
_diffrn_reflns_limit_k_min -10
_diffrn_reflns_limit_l_max 5
_diffrn_reflns_limit_l_min -12
_diffrn_reflns_number 2945
_diffrn_reflns_theta_full 25.05
_diffrn_reflns_theta_max 25.05
_diffrn_reflns_theta_min 2.12
_diffrn_standards_decay_% 0
_diffrn_standards_number 0
_exptl_absorpt_coefficient_mu 1.164
_exptl_absorpt_correction_T_max 0.8005
_exptl_absorpt_correction_T_min 0.7215
_exptl_absorpt_correction_type multi-scan
_exptl_absorpt_process_details '(SADABS; Sheldrick, 1996)'
_exptl_crystal_colour 'light yellow'
_exptl_crystal_density_diffrn 1.740
_exptl_crystal_density_method 'not measured'
_exptl_crystal_description block
_exptl_crystal_F_000 302
_exptl_crystal_size_max 0.30
_exptl_crystal_size_mid 0.30
_exptl_crystal_size_min 0.20
_refine_diff_density_max 0.268
_refine_diff_density_min -0.223
_refine_ls_extinction_method none
_refine_ls_goodness_of_fit_ref 1.061
_refine_ls_hydrogen_treatment mixed
_refine_ls_matrix_type full
_refine_ls_number_parameters 190
_refine_ls_number_reflns 1960
_refine_ls_number_restraints 1
_refine_ls_restrained_S_all 1.061
_refine_ls_R_factor_all 0.0243
_refine_ls_R_factor_gt 0.0234
_refine_ls_shift/su_max 0.000
_refine_ls_shift/su_mean 0.000
_refine_ls_structure_factor_coef Fsqd
_refine_ls_weighting_details 'calc w=1/[\s^2^(Fo^2^)+(0.0356P)^2^+0.217P] where P=(Fo^2^+2Fc^2^)/3'
_refine_ls_weighting_scheme calc
_refine_ls_wR_factor_gt 0.0623
_refine_ls_wR_factor_ref 0.0630
_reflns_number_gt 1897
_reflns_number_total 1960
_reflns_threshold_expression I>2\s(I)
_cod_data_source_file at2147.cif
_cod_data_source_block I
_cod_database_code 2211256
_cod_database_fobs_code 2211256

loop_
_symmetry_equiv_pos_as_xyz
'x, y, z'
'-x, -y, -z'

loop_
_atom_site_type_symbol
_atom_site_label
_atom_site_fract_x
_atom_site_fract_y
_atom_site_fract_z
_atom_site_U_iso_or_equiv
_atom_site_adp_type
_atom_site_calc_flag
_atom_site_refinement_flags
_atom_site_occupancy
Zn Zn1 0.5000 0.5000 1.0000 0.03028(11) Uani d S 1
C C1 0.2173(3) 0.2154(2) 0.77493(17) 0.0268(4) Uani d . 1
C C2 0.0750(3) 0.0592(2) 0.69546(19) 0.0315(4) Uani d . 1
H H2 0.0052 0.0455 0.6141 0.038 Uiso calc R 1
C C3 0.0381(3) -0.0762(2) 0.73907(19) 0.0325(4) Uani d . 1
H H3 -0.0573 -0.1824 0.6869 0.039 Uiso calc R 1
C C4 0.1428(2) -0.0543(2) 0.86005(18) 0.0270(4) Uani d . 1
C C5 0.2801(3) 0.1083(2) 0.93545(18) 0.0286(4) Uani d . 1
H H5 0.3501 0.1256 1.0180 0.034 Uiso calc R 1
C C6 0.2776(3) 0.3675(2) 0.73095(18) 0.0292(4) Uani d . 1
C C7 0.1121(3) -0.2001(2) 0.91078(19) 0.0290(4) Uani d . 1
C C8 0.4594(3) 0.7682(3) 0.6634(2) 0.0373(4) Uani d . 1
H H8 0.5035 0.7666 0.7467 0.045 Uiso calc R 1
C C9 0.5285(3) 0.9180(2) 0.64029(19) 0.0334(4) Uani d . 1
H H9 0.6177 1.0173 0.7079 0.040 Uiso calc R 1
C C10 0.4648(3) 0.9208(2) 0.51550(18) 0.0266(4) Uani d . 1
C C11 0.3306(3) 0.7686(2) 0.4192(2) 0.0384(4) Uani d . 1
H H11 0.2846 0.7653 0.3345 0.046 Uiso calc R 1
C C12 0.2657(3) 0.6229(3) 0.4487(2) 0.0414(5) Uani d . 1
H H12 0.1754 0.5218 0.3838 0.050 Uiso calc R 1
N N1 0.3162(2) 0.24062(18) 0.89514(15) 0.0276(3) Uani d . 1
N N2 0.3303(2) 0.6250(2) 0.56850(17) 0.0358(4) Uani d D 1
O O1 0.40490(19) 0.50546(16) 0.81078(13) 0.0338(3) Uani d . 1
O O2 0.1984(2) 0.34214(17) 0.61376(14) 0.0404(3) Uani d . 1
O O3 -0.0075(2) -0.34403(17) 0.83410(15) 0.0465(4) Uani d . 1
O O4 0.2084(2) -0.16469(17) 1.02368(15) 0.0425(3) Uani d . 1
O O5 0.2535(2) 0.5780(2) 1.08673(15) 0.0367(3) Uani d . 1
H H2A 0.291(5) 0.531(3) 0.585(3) 0.097(11) Uiso d D 1
H H5A 0.220(4) 0.640(3) 1.061(3) 0.051(7) Uiso d . 1
H H5B 0.163(4) 0.507(4) 1.100(3) 0.062(8) Uiso d . 1

loop_
_atom_site_aniso_label
_atom_site_aniso_U_11
_atom_site_aniso_U_22
_atom_site_aniso_U_33
_atom_site_aniso_U_12
_atom_site_aniso_U_13
_atom_site_aniso_U_23
Zn1 0.03816(18) 0.01752(16) 0.03079(18) -0.00171(12) -0.00755(12) 0.01236(12)
C1 0.0314(9) 0.0238(9) 0.0257(8) 0.0060(7) 0.0011(7) 0.0122(7)
C2 0.0368(9) 0.0285(9) 0.0271(9) 0.0039(8) -0.0045(7) 0.0133(8)
C3 0.0334(9) 0.0230(9) 0.0333(10) -0.0002(7) -0.0029(8) 0.0094(8)
C4 0.0300(9) 0.0223(8) 0.0294(9) 0.0061(7) 0.0052(7) 0.0124(7)
C5 0.0346(9) 0.0233(8) 0.0287(9) 0.0037(7) -0.0019(7) 0.0148(7)
C6 0.0337(9) 0.0271(9) 0.0309(9) 0.0079(8) 0.0028(8) 0.0167(8)
C7 0.0316(9) 0.0230(9) 0.0346(10) 0.0064(7) 0.0074(8) 0.0151(8)
C8 0.0432(10) 0.0377(11) 0.0341(10) 0.0057(9) -0.0011(8) 0.0222(9)
C9 0.0372(10) 0.0316(10) 0.0295(9) 0.0028(8) -0.0019(8) 0.0157(8)
C10 0.0303(9) 0.0247(9) 0.0260(8) 0.0077(7) 0.0046(7) 0.0119(7)
C11 0.0554(12) 0.0273(9) 0.0287(9) 0.0037(9) -0.0068(8) 0.0135(8)
C12 0.0557(12) 0.0257(10) 0.0352(10) 0.0009(9) -0.0068(9) 0.0124(8)
N1 0.0316(7) 0.0205(7) 0.0282(7) 0.0015(6) -0.0028(6) 0.0117(6)
N2 0.0441(9) 0.0285(8) 0.0384(9) 0.0075(7) 0.0034(7) 0.0197(7)
O1 0.0418(7) 0.0244(7) 0.0342(7) 0.0003(6) -0.0055(6) 0.0178(6)
O2 0.0555(8) 0.0319(7) 0.0322(7) 0.0012(6) -0.0098(6) 0.0198(6)
O3 0.0578(9) 0.0247(7) 0.0485(9) -0.0065(6) -0.0034(7) 0.0191(7)
O4 0.0557(9) 0.0295(7) 0.0443(8) 0.0070(6) -0.0055(7) 0.0214(6)
O5 0.0402(8) 0.0315(7) 0.0457(8) 0.0068(6) 0.0031(6) 0.0261(7)

loop_
_atom_type_symbol
_atom_type_description
_atom_type_scat_dispersion_real
_atom_type_scat_dispersion_imag
_atom_type_scat_source
C C 0.0033 0.0016 'International Tables Vol C Tables 4.2.6.8 and 6.1.1.4'
H H 0.0000 0.0000 'International Tables Vol C Tables 4.2.6.8 and 6.1.1.4'
N N 0.0061 0.0033 'International Tables Vol C Tables 4.2.6.8 and 6.1.1.4'
O O 0.0106 0.0060 'International Tables Vol C Tables 4.2.6.8 and 6.1.1.4'
Zn Zn 0.2839 1.4301 'International Tables Vol C Tables 4.2.6.8 and 6.1.1.4'

loop_
_geom_angle_atom_site_label_1
_geom_angle_atom_site_label_2
_geom_angle_atom_site_label_3
_geom_angle_site_symmetry_1
_geom_angle_site_symmetry_3
_geom_angle
_geom_angle_publ_flag
N1 Zn1 N1 2_667 . 179.9990(10) y
N1 Zn1 O1 2_667 2_667 79.37(5) ?
N1 Zn1 O1 . 2_667 100.63(5) ?
N1 Zn1 O1 2_667 . 100.63(5) y
N1 Zn1 O1 . . 79.37(5) y
O1 Zn1 O1 2_667 . 180.0 y
N1 Zn1 O5 2_667 2_667 90.96(6) ?
N1 Zn1 O5 . 2_667 89.04(6) ?
O1 Zn1 O5 2_667 2_667 89.84(6) ?
O1 Zn1 O5 . 2_667 90.16(6) ?
N1 Zn1 O5 2_667 . 89.04(6) y
N1 Zn1 O5 . . 90.96(6) y
O1 Zn1 O5 2_667 . 90.16(6) ?
O1 Zn1 O5 . . 89.84(6) y
O5 Zn1 O5 2_667 . 180.00(10) ?
N1 C1 C2 . . 121.91(16) ?
N1 C1 C6 . . 115.45(15) ?
C2 C1 C6 . . 122.61(15) ?
C1 C2 C3 . . 118.76(16) ?
C1 C2 H2 . . 120.6 ?
C3 C2 H2 . . 120.6 ?
C2 C3 C4 . . 120.06(16) ?
C2 C3 H3 . . 120.0 ?
C4 C3 H3 . . 120.0 ?
C3 C4 C5 . . 117.47(16) ?
C3 C4 C7 . . 122.25(16) ?
C5 C4 C7 . . 120.28(15) ?
N1 C5 C4 . . 123.13(16) ?
N1 C5 H5 . . 118.4 ?
C4 C5 H5 . . 118.4 ?
O1 C6 O2 . . 125.07(16) y
O1 C6 C1 . . 118.33(15) ?
O2 C6 C1 . . 116.57(15) ?
O4 C7 O3 . . 126.67(17) ?
O4 C7 C4 . . 117.08(15) ?
O3 C7 C4 . . 116.24(16) ?
N2 C8 C9 . . 121.10(17) ?
N2 C8 H8 . . 119.4 ?
C9 C8 H8 . . 119.4 ?
C8 C9 C10 . . 119.75(17) ?
C8 C9 H9 . . 120.1 ?
C10 C9 H9 . . 120.1 ?
C11 C10 C9 . . 117.32(16) ?
C11 C10 C10 . 2_676 120.57(19) ?
C9 C10 C10 . 2_676 122.11(19) ?
C12 C11 C10 . . 120.27(18) ?
C12 C11 H11 . . 119.9 ?
C10 C11 H11 . . 119.9 ?
N2 C12 C11 . . 120.71(18) ?
N2 C12 H12 . . 119.6 ?
C11 C12 H12 . . 119.6 ?
C5 N1 C1 . . 118.62(15) ?
C5 N1 Zn1 . . 129.13(12) ?
C1 N1 Zn1 . . 112.14(11) ?
C12 N2 C8 . . 120.85(17) ?
C12 N2 H2A . . 120(2) ?
C8 N2 H2A . . 119(2) ?
C6 O1 Zn1 . . 114.08(10) ?
Zn1 O5 H5A . . 115.7(18) ?
Zn1 O5 H5B . . 118.6(19) ?
H5A O5 H5B . . 114(3) ?

loop_
_geom_bond_atom_site_label_1
_geom_bond_atom_site_label_2
_geom_bond_site_symmetry_2
_geom_bond_distance
_geom_bond_publ_flag
Zn1 N1 2_667 2.1040(14) ?
Zn1 N1 . 2.1040(14) y
Zn1 O1 2_667 2.1089(12) ?
Zn1 O1 . 2.1089(12) y
Zn1 O5 2_667 2.1170(15) ?
Zn1 O5 . 2.1170(15) y
C1 N1 . 1.345(2) ?
C1 C2 . 1.380(2) ?
C1 C6 . 1.516(2) ?
C2 C3 . 1.381(3) ?
C2 H2 . 0.9300 ?
C3 C4 . 1.381(3) ?
C3 H3 . 0.9300 ?
C4 C5 . 1.389(2) ?
C4 C7 . 1.517(2) ?
C5 N1 . 1.333(2) ?
C5 H5 . 0.9300 ?
C6 O1 . 1.251(2) y
C6 O2 . 1.257(2) y
C7 O4 . 1.243(2) y
C7 O3 . 1.247(2) y
C8 N2 . 1.332(3) ?
C8 C9 . 1.372(3) ?
C8 H8 . 0.9300 ?
C9 C10 . 1.390(3) ?
C9 H9 . 0.9300 ?
C10 C11 . 1.389(3) ?
C10 C10 2_676 1.487(3) y
C11 C12 . 1.374(3) ?
C11 H11 . 0.9300 ?
C12 N2 . 1.323(3) ?
C12 H12 . 0.9300 ?
N2 H2A . 0.873(18) ?
O5 H5A . 0.78(3) ?
O5 H5B . 0.81(3) ?

loop_
_geom_hbond_atom_site_label_D
_geom_hbond_atom_site_label_H
_geom_hbond_atom_site_label_A
_geom_hbond_site_symmetry_A
_geom_hbond_distance_DH
_geom_hbond_distance_HA
_geom_hbond_distance_DA
_geom_hbond_angle_DHA
O5 H5A O4 1_565 0.78(3) 1.90(3) 2.657(2) 164(3)
O5 H5B O3 2_557 0.81(3) 1.89(3) 2.677(2) 164(3)
N2 H2A O2 . 0.873(18) 1.728(19) 2.600(2) 176(3)
N2 H2A O1 . 0.873(18) 2.60(3) 3.177(2) 125(3)
